data_4028844
loop_
_publ_author_name
'Ming-Chang P. Yeh'
'Ming-Nan Lin'
'Ching-Hsien Hsu'
'Chia-Jung Liang'

_publ_section_title
;
 Syntheses of 3,4-Disubstituted Pyrroles and Furans via Lewis
 Acid-Promoted Semipinacol Rearrangement/Alkyne-Ketone Metathesis Reaction
 of (C)-2-N- or O-((3-Arylpropargyl)methyl)-Tethered
 3,5,5-Trimethyl-2,3-epoxycyclohexan-1-ones
;
_journal_name_full 'Journal of Organic Chemistry'
_journal_page_first 12381
_journal_page_last 12396
_journal_paper_doi 10.1021/jo402025z
_journal_volume 78
_journal_year 2013
_chemical_formula_moiety 'C20 H23 N O3'
_chemical_formula_sum 'C20 H23 N O3'
_chemical_formula_weight 325.39
_chemical_name_systematic
;
 ?
;
_space_group_IT_number 14
_symmetry_cell_setting monoclinic
_symmetry_space_group_name_Hall '-P 2ybc'
_symmetry_space_group_name_H-M 'P 1 21/c 1'
_atom_sites_solution_hydrogens geom
_atom_sites_solution_primary direct
_atom_sites_solution_secondary difmap
_audit_creation_method SHELXL-97
_cell_angle_alpha 90.00
_cell_angle_beta 90.271(3)
_cell_angle_gamma 90.00
_cell_formula_units_Z 4
_cell_length_a 13.1578(5)
_cell_length_b 6.6606(2)
_cell_length_c 20.2062(8)
_cell_measurement_reflns_used 0
_cell_measurement_temperature 296(2)
_cell_measurement_theta_max 0
_cell_measurement_theta_min 0
_cell_volume 1770.83(11)
_computing_molecular_graphics 'Ortep-3 for Windows (Farrugia, 1997)'
_computing_publication_material 'WinGX publication routines (Farrugia, 1999)'
_computing_structure_refinement 'SHELXL-97 (Sheldrick, 1997)'
_computing_structure_solution 'SHELXS-86 (Sheldrick, 1986)'
_diffrn_ambient_temperature 296(2)
_diffrn_measured_fraction_theta_full 0.997
_diffrn_measured_fraction_theta_max 0.997
_diffrn_radiation_monochromator graphite
_diffrn_radiation_source 'fine-focus sealed tube'
_diffrn_radiation_type MoK\a
_diffrn_radiation_wavelength 0.71073
_diffrn_reflns_av_R_equivalents 0.0401
_diffrn_reflns_av_sigmaI/netI 0.0494
_diffrn_reflns_limit_h_max 15
_diffrn_reflns_limit_h_min -13
_diffrn_reflns_limit_k_max 7
_diffrn_reflns_limit_k_min -7
_diffrn_reflns_limit_l_max 24
_diffrn_reflns_limit_l_min -24
_diffrn_reflns_number 11859
_diffrn_reflns_theta_full 25.20
_diffrn_reflns_theta_max 25.20
_diffrn_reflns_theta_min 1.55
_exptl_absorpt_coefficient_mu 0.082
_exptl_absorpt_correction_T_max 0.9871
_exptl_absorpt_correction_T_min 0.9542
_exptl_absorpt_correction_type multi-scan
_exptl_crystal_colour colorless
_exptl_crystal_density_diffrn 1.221
_exptl_crystal_description prism
_exptl_crystal_F_000 696
_exptl_crystal_size_max 0.58
_exptl_crystal_size_mid 0.27
_exptl_crystal_size_min 0.16
_refine_diff_density_max 0.383
_refine_diff_density_min -0.325
_refine_diff_density_rms 0.148
_refine_ls_extinction_method none
_refine_ls_goodness_of_fit_ref 1.108
_refine_ls_hydrogen_treatment constr
_refine_ls_matrix_type full
_refine_ls_number_parameters 217
_refine_ls_number_reflns 3167
_refine_ls_number_restraints 0
_refine_ls_restrained_S_all 1.108
_refine_ls_R_factor_all 0.0947
_refine_ls_R_factor_gt 0.0601
_refine_ls_shift/su_max 0.000
_refine_ls_shift/su_mean 0.000
_refine_ls_structure_factor_coef Fsqd
_refine_ls_weighting_details 'calc w=1/[\s^2^(Fo^2^)+(0.1185P)^2^+0.0000P] where P=(Fo^2^+2Fc^2^)/3'
_refine_ls_weighting_scheme calc
_refine_ls_wR_factor_gt 0.1643
_refine_ls_wR_factor_ref 0.1982
_reflns_number_gt 2139
_reflns_number_total 3167
_reflns_threshold_expression >2sigma(I)
_cod_data_source_file jo402025z_si_008.cif
_cod_data_source_block ch14182a
_cod_original_sg_symbol_H-M 'P 21/c'
_cod_database_code 4028844

loop_
_symmetry_equiv_pos_as_xyz
'x, y, z'
'-x, y+1/2, -z+1/2'
'-x, -y, -z'
'x, -y-1/2, z-1/2'

loop_
_atom_site_label
_atom_site_type_symbol
_atom_site_fract_x
_atom_site_fract_y
_atom_site_fract_z
_atom_site_U_iso_or_equiv
_atom_site_adp_type
_atom_site_occupancy
_atom_site_symmetry_multiplicity
_atom_site_calc_flag
_atom_site_refinement_flags
C1 C 0.40564(19) 0.5270(3) 0.08014(11) 0.0397(6) Uani 1 1 d .
C2 C 0.3392(2) 0.5679(4) 0.02100(12) 0.0506(7) Uani 1 1 d .
H2A H 0.3790 0.5612 -0.0192 0.061 Uiso 1 1 calc R
H2B H 0.3098 0.7011 0.0242 0.061 Uiso 1 1 calc R
C3 C 0.2543(2) 0.4083(4) 0.01929(13) 0.0523(7) Uani 1 1 d .
C4 C 0.2700(3) 0.2640(6) -0.03921(15) 0.0816(10) Uani 1 1 d .
H4A H 0.3358 0.2026 -0.0357 0.122 Uiso 1 1 calc R
H4B H 0.2655 0.3374 -0.0800 0.122 Uiso 1 1 calc R
H4C H 0.2185 0.1619 -0.0385 0.122 Uiso 1 1 calc R
C5 C 0.1501(2) 0.5049(6) 0.01199(17) 0.0817(10) Uani 1 1 d .
H5A H 0.0988 0.4024 0.0113 0.123 Uiso 1 1 calc R
H5B H 0.1473 0.5799 -0.0286 0.123 Uiso 1 1 calc R
H5C H 0.1384 0.5935 0.0487 0.123 Uiso 1 1 calc R
C6 C 0.2635(2) 0.2998(4) 0.08691(12) 0.0496(7) Uani 1 1 d .
H6A H 0.2130 0.3517 0.1173 0.060 Uiso 1 1 calc R
H6B H 0.2516 0.1571 0.0812 0.060 Uiso 1 1 calc R
C7 C 0.37069(18) 0.3351(3) 0.11520(11) 0.0396(6) Uani 1 1 d .
C8 C 0.4456(2) 0.1725(4) 0.09106(14) 0.0616(8) Uani 1 1 d .
H8A H 0.4427 0.1642 0.0437 0.092 Uiso 1 1 calc R
H8B H 0.4273 0.0452 0.1098 0.092 Uiso 1 1 calc R
H8C H 0.5133 0.2072 0.1047 0.092 Uiso 1 1 calc R
C9 C 0.37404(18) 0.3505(3) 0.18967(12) 0.0402(6) Uani 1 1 d .
C10 C 0.4253(2) 0.2259(4) 0.23165(13) 0.0494(7) Uani 1 1 d .
H10 H 0.4670 0.1201 0.2188 0.059 Uiso 1 1 calc R
C11 C 0.34203(19) 0.4371(4) 0.29629(12) 0.0466(6) Uani 1 1 d .
H11 H 0.3172 0.5007 0.3339 0.056 Uiso 1 1 calc R
C12 C 0.31926(18) 0.4879(3) 0.23134(11) 0.0384(6) Uani 1 1 d .
C13 C 0.2588(2) 0.6603(3) 0.20970(11) 0.0436(6) Uani 1 1 d .
C14 C 0.18931(18) 0.7689(3) 0.25593(11) 0.0408(6) Uani 1 1 d .
C15 C 0.13232(19) 0.6697(3) 0.30419(12) 0.0436(6) Uani 1 1 d .
H15 H 0.1421 0.5332 0.3115 0.052 Uiso 1 1 calc R
C16 C 0.0615(2) 0.7740(4) 0.34108(13) 0.0491(7) Uani 1 1 d .
C17 C 0.0474(2) 0.9767(4) 0.32995(15) 0.0598(8) Uani 1 1 d .
H17 H -0.0006 1.0471 0.3543 0.072 Uiso 1 1 calc R
C18 C 0.1041(2) 1.0744(4) 0.28320(15) 0.0612(8) Uani 1 1 d .
H18 H 0.0948 1.2114 0.2765 0.073 Uiso 1 1 calc R
C19 C 0.1747(2) 0.9719(4) 0.24588(13) 0.0533(7) Uani 1 1 d .
H19 H 0.2124 1.0395 0.2141 0.064 Uiso 1 1 calc R
C20 C -0.0004(3) 0.4833(5) 0.39674(17) 0.0750(9) Uani 1 1 d .
H20A H -0.0461 0.4489 0.4318 0.112 Uiso 1 1 calc R
H20B H 0.0669 0.4381 0.4078 0.112 Uiso 1 1 calc R
H20C H -0.0223 0.4198 0.3565 0.112 Uiso 1 1 calc R
N1 N 0.40590(16) 0.2807(3) 0.29549(10) 0.0519(6) Uani 1 1 d .
H1 H 0.4310 0.2232 0.3300 0.062 Uiso 1 1 calc R
O1 O 0.47997(14) 0.6235(3) 0.09475(8) 0.0550(5) Uani 1 1 d .
O2 O 0.26447(16) 0.7203(3) 0.15260(9) 0.0673(6) Uani 1 1 d .
O3 O 0.00036(17) 0.6929(3) 0.38805(11) 0.0747(7) Uani 1 1 d .

loop_
_atom_site_aniso_label
_atom_site_aniso_U_11
_atom_site_aniso_U_22
_atom_site_aniso_U_33
_atom_site_aniso_U_23
_atom_site_aniso_U_13
_atom_site_aniso_U_12
C1 0.0332(15) 0.0515(12) 0.0344(13) -0.0083(10) 0.0075(11) -0.0017(11)
C2 0.0478(17) 0.0684(15) 0.0355(14) 0.0048(11) 0.0047(12) -0.0039(13)
C3 0.0348(16) 0.0851(17) 0.0369(14) -0.0017(12) 0.0003(12) -0.0056(13)
C4 0.077(3) 0.120(3) 0.0478(18) -0.0202(17) -0.0020(17) -0.027(2)
C5 0.044(2) 0.142(3) 0.059(2) 0.0204(19) -0.0036(15) 0.0062(19)
C6 0.0398(17) 0.0635(14) 0.0455(15) -0.0013(11) 0.0020(12) -0.0078(12)
C7 0.0332(15) 0.0471(12) 0.0384(13) -0.0014(9) 0.0029(11) 0.0018(10)
C8 0.064(2) 0.0599(15) 0.0612(18) -0.0078(12) 0.0047(15) 0.0153(14)
C9 0.0312(15) 0.0500(12) 0.0393(13) 0.0048(10) 0.0005(11) 0.0002(10)
C10 0.0409(16) 0.0554(13) 0.0519(16) 0.0087(11) 0.0017(13) 0.0069(12)
C11 0.0383(16) 0.0628(14) 0.0386(14) 0.0057(11) 0.0026(11) 0.0024(12)
C12 0.0325(14) 0.0507(12) 0.0319(12) 0.0051(9) 0.0041(10) -0.0003(10)
C13 0.0436(17) 0.0529(13) 0.0343(14) 0.0037(10) 0.0048(11) 0.0030(11)
C14 0.0404(15) 0.0480(12) 0.0339(13) -0.0043(10) -0.0032(11) -0.0004(10)
C15 0.0431(16) 0.0436(12) 0.0441(14) -0.0065(10) 0.0061(12) 0.0003(10)
C16 0.0431(17) 0.0537(13) 0.0507(15) -0.0125(11) 0.0089(13) -0.0043(12)
C17 0.059(2) 0.0527(14) 0.0676(19) -0.0186(13) 0.0108(16) 0.0047(13)
C18 0.076(2) 0.0414(13) 0.0663(19) -0.0097(12) 0.0018(17) 0.0029(13)
C19 0.061(2) 0.0499(13) 0.0492(16) -0.0024(11) 0.0023(14) 0.0002(12)
C20 0.076(2) 0.0670(18) 0.082(2) 0.0134(14) 0.0237(19) 0.0058(15)
N1 0.0420(14) 0.0723(13) 0.0414(12) 0.0193(10) -0.0027(10) 0.0066(11)
O1 0.0495(13) 0.0665(10) 0.0489(11) -0.0067(8) 0.0022(9) -0.0170(9)
O2 0.0886(17) 0.0737(12) 0.0398(11) 0.0135(9) 0.0137(10) 0.0306(11)
O3 0.0772(16) 0.0617(11) 0.0856(16) -0.0112(10) 0.0436(13) -0.0036(9)

loop_
_atom_type_symbol
_atom_type_description
_atom_type_scat_dispersion_real
_atom_type_scat_dispersion_imag
_atom_type_scat_source
C C 0.0033 0.0016 'International Tables Vol C Tables 4.2.6.8 and 6.1.1.4'
H H 0.0000 0.0000 'International Tables Vol C Tables 4.2.6.8 and 6.1.1.4'
N N 0.0061 0.0033 'International Tables Vol C Tables 4.2.6.8 and 6.1.1.4'
O O 0.0106 0.0060 'International Tables Vol C Tables 4.2.6.8 and 6.1.1.4'

loop_
_geom_angle_atom_site_label_1
_geom_angle_atom_site_label_2
_geom_angle_atom_site_label_3
_geom_angle
O1 C1 C2 124.5(2)
O1 C1 C7 125.2(2)
C2 C1 C7 110.1(2)
C1 C2 C3 108.1(2)
C1 C2 H2A 110.1
C3 C2 H2A 110.1
C1 C2 H2B 110.1
C3 C2 H2B 110.1
H2A C2 H2B 108.4
C5 C3 C4 108.3(3)
C5 C3 C2 111.3(3)
C4 C3 C2 110.3(2)
C5 C3 C6 110.5(2)
C4 C3 C6 112.1(3)
C2 C3 C6 104.4(2)
C3 C4 H4A 109.5
C3 C4 H4B 109.5
H4A C4 H4B 109.5
C3 C4 H4C 109.5
H4A C4 H4C 109.5
H4B C4 H4C 109.5
C3 C5 H5A 109.5
C3 C5 H5B 109.5
H5A C5 H5B 109.5
C3 C5 H5C 109.5
H5A C5 H5C 109.5
H5B C5 H5C 109.5
C7 C6 C3 108.9(2)
C7 C6 H6A 109.9
C3 C6 H6A 109.9
C7 C6 H6B 109.9
C3 C6 H6B 109.9
H6A C6 H6B 108.3
C9 C7 C1 113.38(18)
C9 C7 C6 113.8(2)
C1 C7 C6 103.43(18)
C9 C7 C8 110.3(2)
C1 C7 C8 104.20(19)
C6 C7 C8 111.2(2)
C7 C8 H8A 109.5
C7 C8 H8B 109.5
H8A C8 H8B 109.5
C7 C8 H8C 109.5
H8A C8 H8C 109.5
H8B C8 H8C 109.5
C10 C9 C12 105.7(2)
C10 C9 C7 126.2(2)
C12 C9 C7 127.9(2)
C9 C10 N1 109.3(2)
C9 C10 H10 125.3
N1 C10 H10 125.3
N1 C11 C12 108.2(2)
N1 C11 H11 125.9
C12 C11 H11 125.9
C11 C12 C9 107.0(2)
C11 C12 C13 126.1(2)
C9 C12 C13 126.7(2)
O2 C13 C12 120.2(2)
O2 C13 C14 118.1(2)
C12 C13 C14 121.7(2)
C19 C14 C15 119.4(2)
C19 C14 C13 117.8(2)
C15 C14 C13 122.5(2)
C16 C15 C14 120.2(2)
C16 C15 H15 119.9
C14 C15 H15 119.9
O3 C16 C17 115.0(2)
O3 C16 C15 125.4(2)
C17 C16 C15 119.5(2)
C18 C17 C16 120.3(2)
C18 C17 H17 119.9
C16 C17 H17 119.9
C17 C18 C19 120.8(2)
C17 C18 H18 119.6
C19 C18 H18 119.6
C14 C19 C18 119.8(3)
C14 C19 H19 120.1
C18 C19 H19 120.1
O3 C20 H20A 109.5
O3 C20 H20B 109.5
H20A C20 H20B 109.5
O3 C20 H20C 109.5
H20A C20 H20C 109.5
H20B C20 H20C 109.5
C11 N1 C10 109.8(2)
C11 N1 H1 125.1
C10 N1 H1 125.1
C16 O3 C20 119.1(2)

loop_
_geom_bond_atom_site_label_1
_geom_bond_atom_site_label_2
_geom_bond_distance
C1 O1 1.206(3)
C1 C2 1.503(3)
C1 C7 1.533(3)
C2 C3 1.542(4)
C2 H2A 0.9700
C2 H2B 0.9700
C3 C5 1.521(4)
C3 C4 1.538(4)
C3 C6 1.550(4)
C4 H4A 0.9600
C4 H4B 0.9600
C4 H4C 0.9600
C5 H5A 0.9600
C5 H5B 0.9600
C5 H5C 0.9600
C6 C7 1.538(3)
C6 H6A 0.9700
C6 H6B 0.9700
C7 C9 1.509(3)
C7 C8 1.545(3)
C8 H8A 0.9600
C8 H8B 0.9600
C8 H8C 0.9600
C9 C10 1.363(3)
C9 C12 1.440(3)
C10 N1 1.366(3)
C10 H10 0.9300
C11 N1 1.339(3)
C11 C12 1.387(3)
C11 H11 0.9300
C12 C13 1.462(3)
C13 O2 1.224(3)
C13 C14 1.497(3)
C14 C19 1.381(3)
C14 C15 1.399(3)
C15 C16 1.383(3)
C15 H15 0.9300
C16 O3 1.359(3)
C16 C17 1.381(4)
C17 C18 1.370(4)
C17 H17 0.9300
C18 C19 1.380(4)
C18 H18 0.9300
C19 H19 0.9300
C20 O3 1.407(4)
C20 H20A 0.9600
C20 H20B 0.9600
C20 H20C 0.9600
N1 H1 0.8600
